data_4106070
loop_
_publ_author_name
'Akifumi Nakamura'
'Kagehiro Munakata'
'Shingo Ito'
'Takuya Kochi'
'Lung Wa Chung'
'Keiji Morokuma'
'Kyoko Nozaki'

_publ_section_title
;
 Pd-Catalyzed Copolymerization of Methyl Acrylate with Carbon Monoxide:
 Structures, Properties and Mechanistic Aspects toward Ligand Design
;
_journal_name_full 'Journal of the American Chemical Society'
_journal_page_first 6761
_journal_page_last 6779
_journal_paper_doi 10.1021/ja2003268
_journal_volume 133
_journal_year 2011
_chemical_formula_sum 'C37 H41 F3 O7 P2 Pd S'
_chemical_formula_weight 855.10
_chemical_name_systematic
; 
 ? 
;
_space_group_IT_number 9
_symmetry_cell_setting monoclinic
_symmetry_space_group_name_Hall 'C -2yc'
_symmetry_space_group_name_H-M 'C 1 c 1'
_atom_sites_solution_hydrogens geom
_atom_sites_solution_primary direct
_atom_sites_solution_secondary difmap
_audit_creation_method SHELXL-97
_cell_angle_alpha 90.0000
_cell_angle_beta 96.5948(13)
_cell_angle_gamma 90.0000
_cell_formula_units_Z 4
_cell_length_a 9.252(3)
_cell_length_b 24.067(8)
_cell_length_c 17.032(6)
_cell_measurement_reflns_used 6678
_cell_measurement_temperature 103.1500
_cell_measurement_theta_max 27.4835
_cell_measurement_theta_min 3.1929
_cell_volume 3767(2)
_computing_cell_refinement 'RIGAKU CrystalClear'
_computing_data_collection 'RIGAKU CrystalClear'
_computing_data_reduction 'RIGAKU CrystalClear'
_computing_molecular_graphics ORTEP-III
_computing_structure_refinement 'SHELXL-97 (Sheldrick, 1997)'
_computing_structure_solution SIR-97
_diffrn_ambient_temperature 103(2)
_diffrn_detector_area_resol_mean 7.31
_diffrn_measured_fraction_theta_full 0.995
_diffrn_measured_fraction_theta_max 0.995
_diffrn_measurement_device_type 'RIGAKU/MSC Meacury CCD'
_diffrn_measurement_method 'omega scans'
_diffrn_radiation_monochromator graphite
_diffrn_radiation_source 'fine-focus sealed tube'
_diffrn_radiation_type MoK\a
_diffrn_radiation_wavelength 0.71070
_diffrn_reflns_av_R_equivalents 0.0252
_diffrn_reflns_av_sigmaI/netI 0.0424
_diffrn_reflns_limit_h_max 8
_diffrn_reflns_limit_h_min -12
_diffrn_reflns_limit_k_max 29
_diffrn_reflns_limit_k_min -31
_diffrn_reflns_limit_l_max 22
_diffrn_reflns_limit_l_min -22
_diffrn_reflns_number 14582
_diffrn_reflns_theta_full 27.48
_diffrn_reflns_theta_max 27.48
_diffrn_reflns_theta_min 3.19
_exptl_absorpt_coefficient_mu 0.695
_exptl_absorpt_correction_T_max 0.9029
_exptl_absorpt_correction_T_min 0.7011
_exptl_absorpt_correction_type multi-scan
_exptl_absorpt_process_details 'Jacobson, R. (1998) Private communication'
_exptl_crystal_colour Colorless
_exptl_crystal_density_diffrn 1.508
_exptl_crystal_description Block
_exptl_crystal_F_000 1752
_exptl_crystal_size_max 0.55
_exptl_crystal_size_mid 0.25
_exptl_crystal_size_min 0.15
_refine_diff_density_max 0.906
_refine_diff_density_min -0.387
_refine_diff_density_rms 0.063
_refine_ls_abs_structure_details 'Flack (1983), 3212 Friedel pairs'
_refine_ls_abs_structure_Flack -0.021(15)
_refine_ls_extinction_method none
_refine_ls_goodness_of_fit_ref 1.048
_refine_ls_hydrogen_treatment constr
_refine_ls_matrix_type full
_refine_ls_number_parameters 472
_refine_ls_number_reflns 7521
_refine_ls_number_restraints 2
_refine_ls_restrained_S_all 1.048
_refine_ls_R_factor_all 0.0310
_refine_ls_R_factor_gt 0.0285
_refine_ls_shift/su_max 0.002
_refine_ls_shift/su_mean 0.000
_refine_ls_structure_factor_coef Fsqd
_refine_ls_weighting_details 'calc w=1/[\s^2^(Fo^2^)+(0.0291P)^2^+0.1629P] where P=(Fo^2^+2Fc^2^)/3'
_refine_ls_weighting_scheme calc
_refine_ls_wR_factor_gt 0.0619
_refine_ls_wR_factor_ref 0.0635
_reflns_number_gt 7137
_reflns_number_total 7521
_reflns_threshold_expression >2sigma(I)
_cod_data_source_file ja2003268_si_002.cif
_cod_data_source_block dppepdma
_cod_database_code 4106070

loop_
_symmetry_equiv_pos_as_xyz
'x, y, z'
'x, -y, z+1/2'
'x+1/2, y+1/2, z'
'x+1/2, -y+1/2, z+1/2'

loop_
_atom_site_label
_atom_site_type_symbol
_atom_site_fract_x
_atom_site_fract_y
_atom_site_fract_z
_atom_site_U_iso_or_equiv
_atom_site_adp_type
_atom_site_occupancy
_atom_site_symmetry_multiplicity
_atom_site_calc_flag
_atom_site_refinement_flags
_atom_site_disorder_assembly
_atom_site_disorder_group
Pd1 Pd 0.469771(18) 0.369725(8) 0.724693(14) 0.01629(5) Uani 1 1 d . . .
O1 O 0.3321(3) 0.37895(10) 0.61787(14) 0.0206(5) Uani 1 1 d . . .
C1 C 0.3586(3) 0.34533(13) 0.56624(18) 0.0198(6) Uani 1 1 d . . .
C2 C 0.4684(3) 0.30064(12) 0.58369(18) 0.0219(6) Uani 1 1 d . . .
H1 H 0.5538 0.3090 0.5556 0.026 Uiso 1 1 calc R . .
H2 H 0.4263 0.2651 0.5627 0.026 Uiso 1 1 calc R . .
C3 C 0.5197(3) 0.29348(11) 0.67212(17) 0.0172(6) Uani 1 1 d . . .
H3 H 0.6267 0.2860 0.6808 0.021 Uiso 1 1 calc R . .
C4 C 0.2787(4) 0.34980(14) 0.48528(18) 0.0276(7) Uani 1 1 d . . .
H4 H 0.2052 0.3204 0.4776 0.041 Uiso 1 1 calc R . .
H5 H 0.3474 0.3458 0.4459 0.041 Uiso 1 1 calc R . .
H6 H 0.2310 0.3861 0.4791 0.041 Uiso 1 1 calc R . .
C5 C 0.4381(3) 0.24931(12) 0.70759(17) 0.0181(6) Uani 1 1 d . . .
O2 O 0.3145(2) 0.23533(9) 0.68466(13) 0.0270(5) Uani 1 1 d . . .
O3 O 0.5160(2) 0.22476(9) 0.76983(13) 0.0254(5) Uani 1 1 d . . .
C6 C 0.4412(4) 0.18106(14) 0.8084(2) 0.0352(8) Uani 1 1 d . . .
H7 H 0.3574 0.1969 0.8309 0.053 Uiso 1 1 calc R . .
H8 H 0.5082 0.1644 0.8507 0.053 Uiso 1 1 calc R . .
H9 H 0.4076 0.1524 0.7697 0.053 Uiso 1 1 calc R . .
P1 P 0.62348(9) 0.35774(3) 0.83283(5) 0.01825(17) Uani 1 1 d . . .
C7 C 0.6675(3) 0.42571(12) 0.87678(18) 0.0224(6) Uani 1 1 d . . .
H10 H 0.7165 0.4213 0.9312 0.027 Uiso 1 1 calc R . .
H11 H 0.7337 0.4461 0.8452 0.027 Uiso 1 1 calc R . .
C8 C 0.5244(3) 0.45803(12) 0.87802(18) 0.0226(7) Uani 1 1 d . . .
H12 H 0.5448 0.4968 0.8952 0.027 Uiso 1 1 calc R . .
H13 H 0.4635 0.4404 0.9152 0.027 Uiso 1 1 calc R . .
P2 P 0.43046(8) 0.45680(3) 0.77765(4) 0.01780(15) Uani 1 1 d . . .
C9 C 0.7949(3) 0.32510(12) 0.81891(17) 0.0206(6) Uani 1 1 d . . .
C10 C 0.8933(4) 0.35452(14) 0.7792(2) 0.0290(7) Uani 1 1 d . . .
H14 H 0.8742 0.3922 0.7648 0.035 Uiso 1 1 calc R . .
C11 C 1.0207(4) 0.32887(16) 0.7604(2) 0.0363(8) Uani 1 1 d . . .
H15 H 1.0881 0.3490 0.7333 0.044 Uiso 1 1 calc R . .
C12 C 1.0479(4) 0.27438(15) 0.7814(2) 0.0338(8) Uani 1 1 d . . .
H16 H 1.1338 0.2567 0.7683 0.041 Uiso 1 1 calc R . .
C13 C 0.9504(4) 0.24511(15) 0.8214(2) 0.0341(8) Uani 1 1 d . . .
H17 H 0.9705 0.2076 0.8364 0.041 Uiso 1 1 calc R . .
C14 C 0.8234(3) 0.27010(13) 0.8399(2) 0.0269(7) Uani 1 1 d . . .
H18 H 0.7562 0.2497 0.8668 0.032 Uiso 1 1 calc R . .
C15 C 0.5405(3) 0.32056(12) 0.90851(18) 0.0192(6) Uani 1 1 d . . .
C16 C 0.6207(3) 0.30742(12) 0.98080(18) 0.0247(7) Uani 1 1 d . . .
H19 H 0.7214 0.3161 0.9896 0.030 Uiso 1 1 calc R . .
C17 C 0.5529(4) 0.28163(13) 1.03989(18) 0.0294(7) Uani 1 1 d . . .
H20 H 0.6080 0.2722 1.0886 0.035 Uiso 1 1 calc R . .
C18 C 0.4065(4) 0.26964(13) 1.02809(19) 0.0299(7) Uani 1 1 d . . .
H21 H 0.3610 0.2520 1.0687 0.036 Uiso 1 1 calc R . .
C19 C 0.3254(4) 0.28324(14) 0.95710(19) 0.0302(7) Uani 1 1 d . . .
H22 H 0.2242 0.2752 0.9492 0.036 Uiso 1 1 calc R . .
C20 C 0.3927(3) 0.30862(12) 0.89759(18) 0.0229(6) Uani 1 1 d . . .
H23 H 0.3370 0.3179 0.8490 0.027 Uiso 1 1 calc R . .
C21 C 0.2474(3) 0.48208(11) 0.78413(17) 0.0186(6) Uani 1 1 d . . .
C22 C 0.2088(4) 0.50948(14) 0.85108(19) 0.0305(7) Uani 1 1 d . . .
H24 H 0.2781 0.5140 0.8963 0.037 Uiso 1 1 calc R . .
C23 C 0.0689(4) 0.53003(14) 0.8511(2) 0.0325(8) Uani 1 1 d . . .
H25 H 0.0426 0.5484 0.8967 0.039 Uiso 1 1 calc R . .
C24 C -0.0330(4) 0.52417(12) 0.7857(2) 0.0263(7) Uani 1 1 d . . .
H26 H -0.1285 0.5386 0.7860 0.032 Uiso 1 1 calc R . .
C25 C 0.0060(3) 0.49714(14) 0.7203(2) 0.0329(8) Uani 1 1 d . . .
H27 H -0.0634 0.4929 0.6750 0.039 Uiso 1 1 calc R . .
C26 C 0.1451(3) 0.47591(13) 0.71925(19) 0.0270(7) Uani 1 1 d . . .
H28 H 0.1700 0.4571 0.6737 0.032 Uiso 1 1 calc R . .
C27 C 0.5153(3) 0.51043(12) 0.72386(18) 0.0206(6) Uani 1 1 d . . .
C28 C 0.5213(3) 0.56544(13) 0.7500(2) 0.0278(7) Uani 1 1 d . . .
H29 H 0.4790 0.5754 0.7963 0.033 Uiso 1 1 calc R . .
C29 C 0.5888(4) 0.60559(13) 0.7089(2) 0.0344(8) Uani 1 1 d . . .
H30 H 0.5920 0.6430 0.7268 0.041 Uiso 1 1 calc R . .
C30 C 0.6517(4) 0.59141(14) 0.6416(2) 0.0355(8) Uani 1 1 d . . .
H31 H 0.7001 0.6189 0.6144 0.043 Uiso 1 1 calc R . .
C31 C 0.6441(4) 0.53721(14) 0.6139(2) 0.0337(8) Uani 1 1 d . . .
H32 H 0.6851 0.5278 0.5670 0.040 Uiso 1 1 calc R . .
C32 C 0.5765(3) 0.49669(13) 0.65491(19) 0.0257(7) Uani 1 1 d . . .
H33 H 0.5716 0.4595 0.6361 0.031 Uiso 1 1 calc R . .
S1 S 0.69186(8) 0.39662(3) 0.45533(4) 0.02238(16) Uani 1 1 d . . .
O4 O 0.6637(3) 0.34017(11) 0.43271(16) 0.0399(6) Uani 1 1 d . . .
O5 O 0.7560(3) 0.43055(14) 0.39947(19) 0.0548(9) Uani 1 1 d . . .
O6 O 0.5773(2) 0.42237(10) 0.49251(14) 0.0330(5) Uani 1 1 d . . .
C33 C 0.8395(4) 0.39029(16) 0.5348(2) 0.0353(8) Uani 1 1 d . . .
F1 F 0.9519(2) 0.36280(9) 0.51223(15) 0.0491(6) Uani 1 1 d . . .
F2 F 0.7975(3) 0.36359(14) 0.59608(14) 0.0746(10) Uani 1 1 d . . .
F3 F 0.8894(3) 0.43985(12) 0.55761(18) 0.0749(9) Uani 1 1 d . . .
C38 C 0.6812(6) 0.1116(2) 0.6071(3) 0.0719(15) Uani 1 1 d . B .
H34 H 0.6867 0.0892 0.6561 0.086 Uiso 1 1 calc R . .
H35 H 0.7608 0.1394 0.6123 0.086 Uiso 1 1 calc R . .
C34 C 0.5388(7) 0.1386(3) 0.5906(4) 0.096(2) Uani 1 1 d . . .
H36 H 0.4897 0.1397 0.6393 0.115 Uiso 1 1 calc R A 1
H37 H 0.5516 0.1773 0.5729 0.115 Uiso 1 1 calc R A 1
O7 O 0.4521(15) 0.1083(18) 0.530(2) 0.060(7) Uani 0.53(9) 1 d P B 1
C36 C 0.5573(7) 0.0858(3) 0.4859(4) 0.112(3) Uani 1 1 d . . .
H38 H 0.5762 0.1120 0.4435 0.134 Uiso 1 1 calc R B 1
H39 H 0.5211 0.0505 0.4611 0.134 Uiso 1 1 calc R B 1
C37 C 0.6882(6) 0.0760(3) 0.5368(4) 0.086(2) Uani 1 1 d . B .
H40 H 0.7740 0.0857 0.5099 0.103 Uiso 1 1 calc R . .
H41 H 0.6955 0.0364 0.5524 0.103 Uiso 1 1 calc R . .
O8 O 0.482(6) 0.131(2) 0.5211(13) 0.077(9) Uani 0.47(9) 1 d P B 2

loop_
_atom_site_aniso_label
_atom_site_aniso_U_11
_atom_site_aniso_U_22
_atom_site_aniso_U_33
_atom_site_aniso_U_23
_atom_site_aniso_U_13
_atom_site_aniso_U_12
Pd1 0.01719(10) 0.01351(9) 0.01792(9) -0.00088(10) 0.00100(7) 0.00184(10)
O1 0.0162(12) 0.0285(12) 0.0176(11) -0.0030(10) 0.0039(9) 0.0029(9)
C1 0.0201(16) 0.0191(15) 0.0207(15) 0.0007(12) 0.0048(12) -0.0037(12)
C2 0.0249(17) 0.0172(14) 0.0254(15) -0.0018(12) 0.0103(13) -0.0006(12)
C3 0.0147(14) 0.0149(14) 0.0227(14) -0.0016(11) 0.0046(11) 0.0032(11)
C4 0.0282(18) 0.0307(17) 0.0235(16) -0.0022(13) 0.0017(13) -0.0006(13)
C5 0.0191(18) 0.0155(13) 0.0200(16) -0.0029(11) 0.0035(11) 0.0028(11)
O2 0.0194(12) 0.0315(12) 0.0300(12) 0.0025(10) 0.0022(9) -0.0037(9)
O3 0.0305(13) 0.0180(11) 0.0268(12) 0.0054(9) -0.0014(9) -0.0008(9)
C6 0.048(2) 0.0228(17) 0.0351(19) 0.0086(14) 0.0051(16) -0.0040(15)
P1 0.0169(4) 0.0168(4) 0.0202(4) -0.0002(3) -0.0012(3) 0.0006(3)
C7 0.0245(17) 0.0181(14) 0.0239(15) -0.0012(12) 0.0000(12) -0.0001(12)
C8 0.0296(18) 0.0135(14) 0.0240(15) -0.0012(11) 0.0001(13) 0.0028(12)
P2 0.0201(4) 0.0136(3) 0.0194(4) -0.0010(3) 0.0013(3) 0.0024(3)
C9 0.0164(15) 0.0229(15) 0.0216(15) -0.0034(12) -0.0009(11) 0.0010(11)
C10 0.0221(17) 0.0317(17) 0.0333(18) 0.0039(14) 0.0036(14) -0.0008(13)
C11 0.0215(19) 0.049(2) 0.040(2) -0.0007(17) 0.0072(15) -0.0061(15)
C12 0.0160(16) 0.047(2) 0.0374(18) -0.0055(16) -0.0002(13) 0.0099(15)
C13 0.0250(19) 0.0335(19) 0.044(2) -0.0001(16) 0.0036(15) 0.0126(14)
C14 0.0224(16) 0.0265(17) 0.0318(16) 0.0039(13) 0.0026(13) 0.0036(12)
C15 0.0204(16) 0.0143(14) 0.0230(15) -0.0018(12) 0.0034(12) 0.0046(11)
C16 0.0264(17) 0.0212(15) 0.0250(16) 0.0000(12) -0.0032(13) 0.0023(12)
C17 0.042(2) 0.0248(16) 0.0208(15) -0.0001(13) 0.0017(14) 0.0051(14)
C18 0.041(2) 0.0241(16) 0.0262(16) 0.0008(13) 0.0114(14) -0.0047(14)
C19 0.0288(18) 0.0324(18) 0.0302(17) -0.0024(14) 0.0069(14) -0.0083(14)
C20 0.0214(16) 0.0230(15) 0.0236(15) -0.0004(12) 0.0003(12) 0.0001(12)
C21 0.0222(16) 0.0131(13) 0.0211(14) -0.0005(11) 0.0050(12) 0.0023(11)
C22 0.0347(19) 0.0304(18) 0.0255(17) -0.0078(14) -0.0006(14) 0.0109(14)
C23 0.0333(19) 0.0364(19) 0.0295(18) -0.0089(15) 0.0113(14) 0.0081(15)
C24 0.0234(17) 0.0180(15) 0.0387(18) 0.0009(13) 0.0085(13) 0.0040(12)
C25 0.030(2) 0.0354(18) 0.0327(18) -0.0133(16) 0.0000(16) 0.0052(13)
C26 0.0238(17) 0.0305(17) 0.0269(16) -0.0060(13) 0.0040(13) 0.0078(13)
C27 0.0185(16) 0.0190(14) 0.0239(14) 0.0032(12) 0.0008(13) 0.0034(10)
C28 0.0318(18) 0.0193(15) 0.0328(17) -0.0034(13) 0.0062(13) 0.0009(13)
C29 0.041(2) 0.0125(15) 0.050(2) 0.0030(14) 0.0072(17) -0.0001(13)
C30 0.036(2) 0.0256(17) 0.046(2) 0.0123(15) 0.0120(17) -0.0025(14)
C31 0.039(2) 0.0272(17) 0.0364(19) 0.0084(15) 0.0101(15) 0.0036(15)
C32 0.0286(18) 0.0211(15) 0.0282(16) -0.0007(12) 0.0066(13) 0.0015(13)
S1 0.0219(4) 0.0241(4) 0.0218(4) 0.0018(3) 0.0051(3) -0.0014(3)
O4 0.0301(14) 0.0343(14) 0.0566(17) -0.0216(12) 0.0112(12) -0.0029(11)
O5 0.0379(16) 0.075(2) 0.0534(19) 0.0354(17) 0.0126(14) -0.0040(15)
O6 0.0257(12) 0.0289(12) 0.0458(14) -0.0026(11) 0.0104(11) 0.0051(9)
C33 0.030(2) 0.043(2) 0.0319(19) -0.0070(16) 0.0014(15) 0.0023(16)
F1 0.0205(11) 0.0549(15) 0.0709(17) -0.0011(12) 0.0006(10) 0.0089(9)
F2 0.0486(16) 0.143(3) 0.0312(13) 0.0331(15) 0.0005(11) 0.0118(16)
F3 0.0543(16) 0.0682(18) 0.096(2) -0.0470(16) -0.0190(15) -0.0042(13)
C38 0.063(3) 0.084(4) 0.065(3) 0.026(3) -0.009(3) -0.021(3)
C34 0.091(5) 0.113(6) 0.084(5) -0.031(4) 0.008(4) 0.042(4)
O7 0.038(5) 0.086(13) 0.057(10) -0.035(8) 0.004(4) 0.009(6)
C36 0.078(4) 0.158(7) 0.098(5) -0.050(5) 0.003(4) 0.041(4)
C37 0.073(4) 0.111(5) 0.080(4) 0.019(4) 0.034(3) 0.052(4)
O8 0.082(16) 0.091(17) 0.060(6) 0.007(8) 0.021(7) 0.050(13)

loop_
_atom_type_symbol
_atom_type_description
_atom_type_scat_dispersion_real
_atom_type_scat_dispersion_imag
_atom_type_scat_source
C C 0.0033 0.0016 'International Tables Vol C Tables 4.2.6.8 and 6.1.1.4'
H H 0.0000 0.0000 'International Tables Vol C Tables 4.2.6.8 and 6.1.1.4'
O O 0.0106 0.0060 'International Tables Vol C Tables 4.2.6.8 and 6.1.1.4'
F F 0.0171 0.0103 'International Tables Vol C Tables 4.2.6.8 and 6.1.1.4'
P P 0.1023 0.0942 'International Tables Vol C Tables 4.2.6.8 and 6.1.1.4'
S S 0.1246 0.1234 'International Tables Vol C Tables 4.2.6.8 and 6.1.1.4'
Pd Pd -0.9988 1.0072 'International Tables Vol C Tables 4.2.6.8 and 6.1.1.4'

loop_
_geom_angle_atom_site_label_1
_geom_angle_atom_site_label_2
_geom_angle_atom_site_label_3
_geom_angle
O1 Pd1 C3 82.29(10)
O1 Pd1 P1 176.70(7)
C3 Pd1 P1 95.07(8)
O1 Pd1 P2 97.69(6)
C3 Pd1 P2 175.29(8)
P1 Pd1 P2 84.77(3)
C1 O1 Pd1 113.2(2)
O1 C1 C2 121.1(3)
O1 C1 C4 119.4(3)
C2 C1 C4 119.5(3)
C1 C2 C3 113.9(2)
C1 C2 H1 108.8
C3 C2 H1 108.8
C1 C2 H2 108.8
C3 C2 H2 108.8
H1 C2 H2 107.7
C5 C3 C2 111.6(2)
C5 C3 Pd1 107.77(19)
C2 C3 Pd1 105.05(18)
C5 C3 H3 110.8
C2 C3 H3 110.8
Pd1 C3 H3 110.8
C1 C4 H4 109.5
C1 C4 H5 109.5
H4 C4 H5 109.5
C1 C4 H6 109.5
H4 C4 H6 109.5
H5 C4 H6 109.5
O2 C5 O3 122.0(3)
O2 C5 C3 125.2(3)
O3 C5 C3 112.7(2)
C5 O3 C6 115.7(2)
O3 C6 H7 109.5
O3 C6 H8 109.5
H7 C6 H8 109.5
O3 C6 H9 109.5
H7 C6 H9 109.5
H8 C6 H9 109.5
C9 P1 C15 109.16(14)
C9 P1 C7 106.57(14)
C15 P1 C7 104.12(14)
C9 P1 Pd1 115.89(10)
C15 P1 Pd1 111.87(11)
C7 P1 Pd1 108.44(10)
C8 C7 P1 107.9(2)
C8 C7 H10 110.1
P1 C7 H10 110.1
C8 C7 H11 110.1
P1 C7 H11 110.1
H10 C7 H11 108.4
C7 C8 P2 107.3(2)
C7 C8 H12 110.3
P2 C8 H12 110.3
C7 C8 H13 110.3
P2 C8 H13 110.3
H12 C8 H13 108.5
C27 P2 C21 104.68(13)
C27 P2 C8 105.90(14)
C21 P2 C8 106.54(14)
C27 P2 Pd1 110.45(10)
C21 P2 Pd1 120.94(10)
C8 P2 Pd1 107.37(10)
C14 C9 C10 119.7(3)
C14 C9 P1 121.6(2)
C10 C9 P1 118.4(2)
C9 C10 C11 120.2(3)
C9 C10 H14 119.9
C11 C10 H14 119.9
C12 C11 C10 119.6(3)
C12 C11 H15 120.2
C10 C11 H15 120.2
C11 C12 C13 120.2(3)
C11 C12 H16 119.9
C13 C12 H16 119.9
C12 C13 C14 120.5(3)
C12 C13 H17 119.7
C14 C13 H17 119.7
C13 C14 C9 119.7(3)
C13 C14 H18 120.2
C9 C14 H18 120.2
C20 C15 C16 119.1(3)
C20 C15 P1 119.9(2)
C16 C15 P1 120.9(2)
C17 C16 C15 120.0(3)
C17 C16 H19 120.0
C15 C16 H19 120.0
C18 C17 C16 120.3(3)
C18 C17 H20 119.8
C16 C17 H20 119.8
C17 C18 C19 120.2(3)
C17 C18 H21 119.9
C19 C18 H21 119.9
C18 C19 C20 119.8(3)
C18 C19 H22 120.1
C20 C19 H22 120.1
C15 C20 C19 120.6(3)
C15 C20 H23 119.7
C19 C20 H23 119.7
C26 C21 C22 119.2(3)
C26 C21 P2 118.4(2)
C22 C21 P2 122.4(2)
C23 C22 C21 119.6(3)
C23 C22 H24 120.2
C21 C22 H24 120.2
C24 C23 C22 121.0(3)
C24 C23 H25 119.5
C22 C23 H25 119.5
C25 C24 C23 118.9(3)
C25 C24 H26 120.5
C23 C24 H26 120.5
C24 C25 C26 121.0(3)
C24 C25 H27 119.5
C26 C25 H27 119.5
C21 C26 C25 120.2(3)
C21 C26 H28 119.9
C25 C26 H28 119.9
C28 C27 C32 119.1(3)
C28 C27 P2 121.2(2)
C32 C27 P2 119.7(2)
C29 C28 C27 120.2(3)
C29 C28 H29 119.9
C27 C28 H29 119.9
C28 C29 C30 120.2(3)
C28 C29 H30 119.9
C30 C29 H30 119.9
C29 C30 C31 120.3(3)
C29 C30 H31 119.9
C31 C30 H31 119.9
C30 C31 C32 119.8(3)
C30 C31 H32 120.1
C32 C31 H32 120.1
C31 C32 C27 120.3(3)
C31 C32 H33 119.8
C27 C32 H33 119.8
O4 S1 O5 116.10(19)
O4 S1 O6 114.09(14)
O5 S1 O6 115.43(18)
O4 S1 C33 102.70(17)
O5 S1 C33 102.10(18)
O6 S1 C33 103.75(16)
F3 C33 F2 109.4(3)
F3 C33 F1 106.1(3)
F2 C33 F1 107.4(3)
F3 C33 S1 110.5(3)
F2 C33 S1 111.4(3)
F1 C33 S1 111.9(2)
C34 C38 C37 102.9(5)
C34 C38 H34 111.2
C37 C38 H34 111.2
C34 C38 H35 111.2
C37 C38 H35 111.2
H34 C38 H35 109.1
O8 C34 C38 112.6(11)
O7 C34 C38 109.3(11)
O8 C34 H36 127.8
O7 C34 H36 109.8
C38 C34 H36 109.8
O8 C34 H37 84.5
O7 C34 H37 109.8
C38 C34 H37 109.8
H36 C34 H37 108.3
C36 O7 C34 102.5(10)
O7 C36 C37 109.1(12)
C37 C36 O8 106.6(19)
O7 C36 H38 109.9
C37 C36 H38 109.9
O8 C36 H38 87.6
O7 C36 H39 109.9
C37 C36 H39 109.9
O8 C36 H39 131.5
H38 C36 H39 108.3
C36 C37 C38 106.4(4)
C36 C37 H40 110.4
C38 C37 H40 110.4
C36 C37 H41 110.4
C38 C37 H41 110.4
H40 C37 H41 108.6
C34 O8 C36 109.5(16)

loop_
_geom_bond_atom_site_label_1
_geom_bond_atom_site_label_2
_geom_bond_distance
Pd1 O1 2.109(2)
Pd1 C3 2.116(3)
Pd1 P1 2.2127(10)
Pd1 P2 2.3265(10)
O1 C1 1.240(4)
C1 C2 1.486(4)
C1 C4 1.492(4)
C2 C3 1.536(4)
C2 H1 0.9900
C2 H2 0.9900
C3 C5 1.473(4)
C3 H3 1.0000
C4 H4 0.9800
C4 H5 0.9800
C4 H6 0.9800
C5 O2 1.213(3)
C5 O3 1.348(3)
O3 C6 1.457(4)
C6 H7 0.9800
C6 H8 0.9800
C6 H9 0.9800
P1 C9 1.809(3)
P1 C15 1.811(3)
P1 C7 1.825(3)
C7 C8 1.538(4)
C7 H10 0.9900
C7 H11 0.9900
C8 P2 1.827(3)
C8 H12 0.9900
C8 H13 0.9900
P2 C27 1.813(3)
P2 C21 1.814(3)
C9 C14 1.388(4)
C9 C10 1.389(4)
C10 C11 1.400(5)
C10 H14 0.9500
C11 C12 1.375(5)
C11 H15 0.9500
C12 C13 1.384(5)
C12 H16 0.9500
C13 C14 1.388(4)
C13 H17 0.9500
C14 H18 0.9500
C15 C20 1.389(4)
C15 C16 1.399(4)
C16 C17 1.391(5)
C16 H19 0.9500
C17 C18 1.377(5)
C17 H20 0.9500
C18 C19 1.387(5)
C18 H21 0.9500
C19 C20 1.390(4)
C19 H22 0.9500
C20 H23 0.9500
C21 C26 1.378(4)
C21 C22 1.399(4)
C22 C23 1.386(5)
C22 H24 0.9500
C23 C24 1.381(5)
C23 H25 0.9500
C24 C25 1.374(4)
C24 H26 0.9500
C25 C26 1.386(4)
C25 H27 0.9500
C26 H28 0.9500
C27 C28 1.396(4)
C27 C32 1.400(4)
C28 C29 1.384(5)
C28 H29 0.9500
C29 C30 1.386(5)
C29 H30 0.9500
C30 C31 1.386(5)
C30 H31 0.9500
C31 C32 1.390(4)
C31 H32 0.9500
C32 H33 0.9500
S1 O4 1.428(3)
S1 O5 1.433(3)
S1 O6 1.436(2)
S1 C33 1.816(4)
C33 F3 1.321(4)
C33 F2 1.321(4)
C33 F1 1.327(4)
C38 C34 1.466(7)
C38 C37 1.480(8)
C38 H34 0.9900
C38 H35 0.9900
C34 O8 1.25(4)
C34 O7 1.427(15)
C34 H36 0.9900
C34 H37 0.9900
O7 C36 1.409(17)
C36 C37 1.426(8)
C36 O8 1.45(3)
C36 H38 0.9900
C36 H39 0.9900
C37 H40 0.9900
C37 H41 0.9900

loop_
_geom_torsion_atom_site_label_1
_geom_torsion_atom_site_label_2
_geom_torsion_atom_site_label_3
_geom_torsion_atom_site_label_4
_geom_torsion
C3 Pd1 O1 C1 -14.0(2)
P2 Pd1 O1 C1 161.2(2)
Pd1 O1 C1 C2 5.2(3)
Pd1 O1 C1 C4 -174.9(2)
O1 C1 C2 C3 11.5(4)
C4 C1 C2 C3 -168.4(3)
C1 C2 C3 C5 95.7(3)
C1 C2 C3 Pd1 -20.8(3)
O1 Pd1 C3 C5 -101.2(2)
O1 Pd1 C3 C2 17.86(18)
C2 C3 C5 O2 -28.0(4)
Pd1 C3 C5 O2 86.8(3)
C2 C3 C5 O3 151.8(2)
Pd1 C3 C5 O3 -93.4(2)
O2 C5 O3 C6 -1.0(4)
C3 C5 O3 C6 179.3(3)
C3 Pd1 P1 C9 37.82(14)
P2 Pd1 P1 C9 -137.45(11)
C3 Pd1 P1 C15 -88.19(13)
P2 Pd1 P1 C15 96.53(10)
C3 Pd1 P1 C7 157.55(13)
P2 Pd1 P1 C7 -17.72(11)
C9 P1 C7 C8 171.7(2)
C15 P1 C7 C8 -72.9(2)
Pd1 P1 C7 C8 46.3(2)
P1 C7 C8 P2 -52.8(2)
C7 C8 P2 C27 -80.5(2)
C7 C8 P2 C21 168.4(2)
C7 C8 P2 Pd1 37.5(2)
O1 Pd1 P2 C27 -70.91(12)
P1 Pd1 P2 C27 106.88(10)
O1 Pd1 P2 C21 51.70(13)
P1 Pd1 P2 C21 -130.52(11)
O1 Pd1 P2 C8 174.07(13)
P1 Pd1 P2 C8 -8.15(11)
C15 P1 C9 C14 22.6(3)
C7 P1 C9 C14 134.5(3)
Pd1 P1 C9 C14 -104.7(3)
C15 P1 C9 C10 -163.7(2)
C7 P1 C9 C10 -51.8(3)
Pd1 P1 C9 C10 68.9(3)
C14 C9 C10 C11 0.1(5)
P1 C9 C10 C11 -173.7(3)
C9 C10 C11 C12 0.0(5)
C10 C11 C12 C13 -0.5(5)
C11 C12 C13 C14 0.9(5)
C12 C13 C14 C9 -0.8(5)
C10 C9 C14 C13 0.3(5)
P1 C9 C14 C13 173.9(3)
C9 P1 C15 C20 -136.4(2)
C7 P1 C15 C20 110.1(2)
Pd1 P1 C15 C20 -6.8(3)
C9 P1 C15 C16 48.7(3)
C7 P1 C15 C16 -64.8(3)
Pd1 P1 C15 C16 178.3(2)
C20 C15 C16 C17 1.4(4)
P1 C15 C16 C17 176.4(2)
C15 C16 C17 C18 -1.0(5)
C16 C17 C18 C19 0.0(5)
C17 C18 C19 C20 0.5(5)
C16 C15 C20 C19 -0.9(4)
P1 C15 C20 C19 -175.9(2)
C18 C19 C20 C15 0.0(5)
C27 P2 C21 C26 79.8(3)
C8 P2 C21 C26 -168.3(2)
Pd1 P2 C21 C26 -45.6(3)
C27 P2 C21 C22 -97.5(3)
C8 P2 C21 C22 14.4(3)
Pd1 P2 C21 C22 137.2(2)
C26 C21 C22 C23 -0.1(5)
P2 C21 C22 C23 177.1(3)
C21 C22 C23 C24 -0.4(5)
C22 C23 C24 C25 0.5(5)
C23 C24 C25 C26 0.0(5)
C22 C21 C26 C25 0.6(5)
P2 C21 C26 C25 -176.7(3)
C24 C25 C26 C21 -0.5(5)
C21 P2 C27 C28 55.8(3)
C8 P2 C27 C28 -56.6(3)
Pd1 P2 C27 C28 -172.5(2)
C21 P2 C27 C32 -124.4(2)
C8 P2 C27 C32 123.3(2)
Pd1 P2 C27 C32 7.3(3)
C32 C27 C28 C29 -0.9(5)
P2 C27 C28 C29 178.9(3)
C27 C28 C29 C30 -0.4(5)
C28 C29 C30 C31 1.7(5)
C29 C30 C31 C32 -1.6(5)
C30 C31 C32 C27 0.3(5)
C28 C27 C32 C31 1.0(5)
P2 C27 C32 C31 -178.9(2)
O4 S1 C33 F3 173.7(3)
O5 S1 C33 F3 53.1(3)
O6 S1 C33 F3 -67.2(3)
O4 S1 C33 F2 -64.5(3)
O5 S1 C33 F2 174.9(3)
O6 S1 C33 F2 54.6(3)
O4 S1 C33 F1 55.7(3)
O5 S1 C33 F1 -64.9(3)
O6 S1 C33 F1 174.8(3)
C37 C38 C34 O8 -11(3)
C37 C38 C34 O7 18(2)
O8 C34 O7 C36 72(3)
C38 C34 O7 C36 -30(3)
C34 O7 C36 C37 31(3)
C34 O7 C36 O8 -58(4)
O7 C36 C37 C38 -21(2)
O8 C36 C37 C38 6(3)
C34 C38 C37 C36 1.7(7)
O7 C34 O8 C36 -73(3)
C38 C34 O8 C36 15(5)
O7 C36 O8 C34 86(3)
C37 C36 O8 C34 -13(5)
